data_4504059
loop_
_publ_author_name
'Childs, Scott L.'
'Hardcastle, Kenneth I.'

_publ_section_title
;
 Cocrystals of Piroxicam with Carboxylic Acids
;
_journal_issue 7
_journal_name_full 'Crystal Growth &amp; Design'
_journal_page_first 1291
_journal_paper_doi 10.1021/cg060742p
_journal_volume 7
_journal_year 2007
_chemical_formula_moiety 'C15 H13 N3 O4 S, C7 H6 O3'
_chemical_formula_sum 'C22 H19 N3 O7 S'
_chemical_formula_weight 469.46
_chemical_name_common 'piroxicam:4-hydroxybenzoic acid cocrystal, Form 2 (1:1)'
_chemical_name_systematic
;

 4-Hydroxy-2-methyl-N-(2-pyridyl)-2H-1,2-benzothiazine
 -3-carboxamide-1,1-dioxide 4-hydroxybenzoic acid

;
_space_group_IT_number 2
_symmetry_cell_setting triclinic
_symmetry_space_group_name_Hall '-P 1'
_symmetry_space_group_name_H-M 'P -1'
_atom_sites_solution_hydrogens geom
_atom_sites_solution_primary direct
_atom_sites_solution_secondary difmap
_audit_creation_method SHELXL-97
_cell_angle_alpha 95.965(3)
_cell_angle_beta 100.576(3)
_cell_angle_gamma 96.858(2)
_cell_formula_units_Z 2
_cell_length_a 7.4086(10)
_cell_length_b 10.9004(15)
_cell_length_c 12.9268(17)
_cell_measurement_reflns_used 5859
_cell_measurement_temperature 173(2)
_cell_measurement_theta_max 29.84
_cell_measurement_theta_min 2.33
_cell_volume 1010.3(2)
_computing_cell_refinement 'Bruker SMART'
_computing_data_collection 'Bruker SMART'
_computing_data_reduction 'Bruker SAINT'
_computing_molecular_graphics 'Bruker SHELXTL'
_computing_publication_material 'Bruker SHELXTL'
_computing_structure_refinement 'SHELXL-97 (Sheldrick, 1997)'
_computing_structure_solution 'SHELXS-97 (Sheldrick, 1990)'
_diffrn_ambient_temperature 173(2)
_diffrn_measured_fraction_theta_full 0.896
_diffrn_measured_fraction_theta_max 0.896
_diffrn_measurement_device_type 'CCD area detector'
_diffrn_measurement_method 'phi and omega scans'
_diffrn_radiation_monochromator graphite
_diffrn_radiation_source 'fine-focus sealed tube'
_diffrn_radiation_type MoK\a
_diffrn_radiation_wavelength 0.71073
_diffrn_reflns_av_R_equivalents 0.0403
_diffrn_reflns_av_sigmaI/netI 0.0510
_diffrn_reflns_limit_h_max 10
_diffrn_reflns_limit_h_min -10
_diffrn_reflns_limit_k_max 15
_diffrn_reflns_limit_k_min -15
_diffrn_reflns_limit_l_max 18
_diffrn_reflns_limit_l_min -18
_diffrn_reflns_number 14367
_diffrn_reflns_theta_full 29.91
_diffrn_reflns_theta_max 29.91
_diffrn_reflns_theta_min 1.62
_exptl_absorpt_coefficient_mu 0.214
_exptl_absorpt_correction_T_max 0.9812
_exptl_absorpt_correction_T_min 0.9191
_exptl_absorpt_correction_type multi-scan
_exptl_absorpt_process_details 'SADABS V2.10, Sheldrick 2003'
_exptl_crystal_colour yellow
_exptl_crystal_density_diffrn 1.543
_exptl_crystal_density_meas 0
_exptl_crystal_density_method 'not measured'
_exptl_crystal_description irreg
_exptl_crystal_F_000 488
_exptl_crystal_size_max 0.40
_exptl_crystal_size_mid 0.19
_exptl_crystal_size_min 0.09
_refine_diff_density_max 0.584
_refine_diff_density_min -0.468
_refine_diff_density_rms 0.090
_refine_ls_extinction_coef 0.0048(19)
_refine_ls_extinction_expression Fc^*^=kFc[1+0.001xFc^2^\l^3^/sin(2\q)]^-1/4^
_refine_ls_extinction_method SHELXL
_refine_ls_goodness_of_fit_ref 1.132
_refine_ls_hydrogen_treatment constr
_refine_ls_matrix_type full
_refine_ls_number_parameters 302
_refine_ls_number_reflns 5252
_refine_ls_number_restraints 0
_refine_ls_restrained_S_all 1.132
_refine_ls_R_factor_all 0.0669
_refine_ls_R_factor_gt 0.0532
_refine_ls_shift/su_max 0.000
_refine_ls_shift/su_mean 0.000
_refine_ls_structure_factor_coef Fsqd
_refine_ls_weighting_details 'calc w=1/[\s^2^(Fo^2^)+(0.0570P)^2^+0.7000P] where P=(Fo^2^+2Fc^2^)/3'
_refine_ls_weighting_scheme calc
_refine_ls_wR_factor_gt 0.1388
_refine_ls_wR_factor_ref 0.1468
_reflns_number_gt 4220
_reflns_number_total 5252
_reflns_threshold_expression >2sigma(I)
_cod_data_source_file cg060742psi20061021_092419.cif
_cod_data_source_block 6
_cod_depositor_comments
;
The following automatic conversions were performed:

'_symmetry_cell_setting' value 'Triclinic' changed to 'triclinic'
according to /home/saulius/struct/CIF-dictionaries/cif_core.dic
dictionary named 'cif_core.dic' version 2.4.1 from 2010-06-29.

Automatic conversion script
Id: cif_fix_values 1715 2011-07-08 13:25:40Z adriana 
;
_cod_original_sg_symbol_H-M P-1
_cod_database_code 4504059

loop_
_symmetry_equiv_pos_as_xyz
'x, y, z'
'-x, -y, -z'

loop_
_atom_site_label
_atom_site_type_symbol
_atom_site_fract_x
_atom_site_fract_y
_atom_site_fract_z
_atom_site_U_iso_or_equiv
_atom_site_adp_type
_atom_site_occupancy
_atom_site_symmetry_multiplicity
_atom_site_calc_flag
_atom_site_refinement_flags
C1 C 0.1439(3) 0.3652(2) 0.73430(15) 0.0190(4) Uani 1 1 d .
C2 C -0.0046(3) 0.2709(2) 0.69432(16) 0.0200(4) Uani 1 1 d .
C3 C -0.0413(3) 0.2181(2) 0.57995(16) 0.0208(4) Uani 1 1 d .
C4 C -0.2144(3) 0.1530(2) 0.53095(17) 0.0251(5) Uani 1 1 d .
H4 H -0.3131 0.1479 0.5687 0.030 Uiso 1 1 calc R
C5 C -0.2431(3) 0.0957(2) 0.42724(18) 0.0302(5) Uani 1 1 d .
H5 H -0.3615 0.0514 0.3945 0.036 Uiso 1 1 calc R
C6 C -0.1008(4) 0.1024(2) 0.37070(19) 0.0330(6) Uani 1 1 d .
H6 H -0.1215 0.0610 0.3003 0.040 Uiso 1 1 calc R
C7 C 0.0712(3) 0.1692(2) 0.41665(18) 0.0281(5) Uani 1 1 d .
H7 H 0.1682 0.1762 0.3778 0.034 Uiso 1 1 calc R
C8 C 0.0987(3) 0.2258(2) 0.52034(16) 0.0212(4) Uani 1 1 d .
C9 C 0.1982(3) 0.4180(2) 0.84418(16) 0.0189(4) Uani 1 1 d .
C10 C 0.1215(3) 0.3868(2) 1.01804(16) 0.0193(4) Uani 1 1 d .
C11 C 0.0112(3) 0.3184(2) 1.07541(17) 0.0246(5) Uani 1 1 d .
H11 H -0.0901 0.2580 1.0395 0.030 Uiso 1 1 calc R
C12 C 0.0515(3) 0.3399(2) 1.18405(18) 0.0285(5) Uani 1 1 d .
H12 H -0.0209 0.2926 1.2235 0.034 Uiso 1 1 calc R
C13 C 0.1969(3) 0.4301(2) 1.23745(17) 0.0284(5) Uani 1 1 d .
H13 H 0.2257 0.4439 1.3128 0.034 Uiso 1 1 calc R
C14 C 0.2970(3) 0.4980(2) 1.17927(17) 0.0259(5) Uani 1 1 d .
H14 H 0.3940 0.5621 1.2139 0.031 Uiso 1 1 calc R
C15 C 0.2305(4) 0.5338(2) 0.6289(2) 0.0314(5) Uani 1 1 d .
H15A H 0.1041 0.5271 0.5876 0.047 Uiso 1 1 calc R
H15B H 0.3197 0.5566 0.5843 0.047 Uiso 1 1 calc R
H15C H 0.2475 0.5980 0.6903 0.047 Uiso 1 1 calc R
C16 C 0.3220(3) 0.0488(2) 0.19379(18) 0.0233(4) Uani 1 1 d .
C17 C 0.2279(3) -0.0103(2) 0.09511(18) 0.0264(5) Uani 1 1 d .
H17 H 0.1396 -0.0825 0.0903 0.032 Uiso 1 1 calc R
C18 C 0.2621(3) 0.0355(2) 0.00400(18) 0.0261(5) Uani 1 1 d .
H18 H 0.1990 -0.0062 -0.0634 0.031 Uiso 1 1 calc R
C19 C 0.3886(3) 0.1427(2) 0.01039(17) 0.0228(4) Uani 1 1 d .
C20 C 0.4755(3) 0.2048(2) 0.10940(18) 0.0248(5) Uani 1 1 d .
H20 H 0.5592 0.2793 0.1142 0.030 Uiso 1 1 calc R
C21 C 0.4419(3) 0.1597(2) 0.20079(18) 0.0262(5) Uani 1 1 d .
H21 H 0.5000 0.2039 0.2682 0.031 Uiso 1 1 calc R
C22 C 0.4378(3) 0.1904(2) -0.08498(18) 0.0259(5) Uani 1 1 d .
N1 N 0.2610(2) 0.41341(17) 0.66583(14) 0.0211(4) Uani 1 1 d .
N2 N 0.0896(2) 0.36547(17) 0.91008(13) 0.0206(4) Uani 1 1 d .
N3 N 0.2583(2) 0.47408(18) 1.07218(14) 0.0214(4) Uani 1 1 d .
O1 O -0.1112(2) 0.22231(16) 0.75172(12) 0.0263(4) Uani 1 1 d .
O2 O 0.4056(2) 0.36342(17) 0.50930(13) 0.0310(4) Uani 1 1 d .
O3 O 0.4126(2) 0.22427(16) 0.64692(13) 0.0282(4) Uani 1 1 d .
O4 O 0.3278(2) 0.50221(15) 0.88010(12) 0.0237(3) Uani 1 1 d .
O5 O 0.3018(2) 0.00441(16) 0.28511(12) 0.0299(4) Uani 1 1 d .
H5A H 0.2395 -0.0670 0.2714 0.045 Uiso 1 1 calc R
O6 O 0.5539(3) 0.27922(17) -0.08251(14) 0.0354(4) Uani 1 1 d .
O7 O 0.3427(2) 0.12552(17) -0.17563(13) 0.0318(4) Uani 1 1 d .
H7A H 0.3713 0.1594 -0.2270 0.048 Uiso 1 1 calc R
S1 S 0.31576(7) 0.30617(5) 0.58449(4) 0.02165(15) Uani 1 1 d .
H1N H 0.0004 0.3080 0.8787 0.032 Uiso 1 1 d R
H2N H 0.3248 0.5160 1.0388 0.032 Uiso 1 1 d R

loop_
_atom_site_aniso_label
_atom_site_aniso_U_11
_atom_site_aniso_U_22
_atom_site_aniso_U_33
_atom_site_aniso_U_23
_atom_site_aniso_U_13
_atom_site_aniso_U_12
C1 0.0205(8) 0.0203(10) 0.0158(9) 0.0020(8) 0.0043(7) 0.0003(8)
C2 0.0210(9) 0.0208(11) 0.0169(9) 0.0015(8) 0.0020(7) 0.0017(8)
C3 0.0237(9) 0.0186(10) 0.0187(9) 0.0033(9) 0.0015(8) 0.0006(8)
C4 0.0248(10) 0.0244(12) 0.0227(10) 0.0027(10) -0.0008(8) -0.0007(9)
C5 0.0328(11) 0.0273(13) 0.0233(11) 0.0021(10) -0.0067(9) -0.0048(10)
C6 0.0445(13) 0.0293(13) 0.0197(10) -0.0025(10) -0.0003(10) -0.0012(11)
C7 0.0349(11) 0.0284(12) 0.0197(10) -0.0006(10) 0.0053(9) 0.0032(10)
C8 0.0241(9) 0.0196(10) 0.0179(9) 0.0009(9) 0.0015(8) 0.0006(8)
C9 0.0206(8) 0.0184(10) 0.0186(9) 0.0039(8) 0.0046(7) 0.0039(8)
C10 0.0216(9) 0.0186(10) 0.0180(9) 0.0021(8) 0.0031(8) 0.0050(8)
C11 0.0282(10) 0.0227(11) 0.0234(10) 0.0033(9) 0.0077(9) 0.0007(9)
C12 0.0340(11) 0.0297(13) 0.0247(11) 0.0065(10) 0.0118(9) 0.0039(10)
C13 0.0303(11) 0.0393(14) 0.0157(9) 0.0044(10) 0.0026(8) 0.0073(10)
C14 0.0237(9) 0.0334(13) 0.0181(10) -0.0012(10) 0.0006(8) 0.0027(9)
C15 0.0445(13) 0.0215(12) 0.0304(12) 0.0090(10) 0.0114(11) 0.0032(10)
C16 0.0243(9) 0.0209(11) 0.0251(10) 0.0041(9) 0.0046(8) 0.0038(8)
C17 0.0258(10) 0.0225(11) 0.0276(11) 0.0006(10) 0.0022(9) -0.0023(9)
C18 0.0267(10) 0.0232(11) 0.0249(11) -0.0010(10) 0.0006(8) 0.0000(9)
C19 0.0243(9) 0.0190(11) 0.0249(10) 0.0039(9) 0.0026(8) 0.0049(8)
C20 0.0279(10) 0.0177(10) 0.0265(11) 0.0045(9) 0.0010(9) 0.0002(9)
C21 0.0290(10) 0.0212(11) 0.0254(11) 0.0020(10) 0.0004(9) -0.0004(9)
C22 0.0291(10) 0.0210(11) 0.0267(11) 0.0033(10) 0.0025(9) 0.0052(9)
N1 0.0248(8) 0.0200(9) 0.0176(8) 0.0011(7) 0.0059(7) -0.0015(7)
N2 0.0223(8) 0.0212(9) 0.0164(8) 0.0003(7) 0.0035(7) -0.0022(7)
N3 0.0205(8) 0.0256(10) 0.0172(8) 0.0020(8) 0.0031(7) 0.0008(7)
O1 0.0256(7) 0.0289(9) 0.0214(7) 0.0006(7) 0.0057(6) -0.0075(7)
O2 0.0347(8) 0.0344(10) 0.0244(8) 0.0031(7) 0.0131(7) -0.0035(8)
O3 0.0250(7) 0.0351(10) 0.0248(8) 0.0038(7) 0.0038(6) 0.0079(7)
O4 0.0247(7) 0.0236(8) 0.0201(7) -0.0012(7) 0.0039(6) -0.0037(6)
O5 0.0384(9) 0.0249(9) 0.0238(8) 0.0025(7) 0.0072(7) -0.0064(7)
O6 0.0450(10) 0.0282(9) 0.0293(9) 0.0049(8) 0.0053(8) -0.0069(8)
O7 0.0405(9) 0.0295(10) 0.0222(8) 0.0039(8) 0.0009(7) -0.0008(8)
S1 0.0220(2) 0.0249(3) 0.0174(2) 0.0016(2) 0.00523(19) -0.0001(2)

loop_
_atom_type_symbol
_atom_type_description
_atom_type_scat_dispersion_real
_atom_type_scat_dispersion_imag
_atom_type_scat_source
C C 0.0033 0.0016 'International Tables Vol C Tables 4.2.6.8 and 6.1.1.4'
H H 0.0000 0.0000 'International Tables Vol C Tables 4.2.6.8 and 6.1.1.4'
N N 0.0061 0.0033 'International Tables Vol C Tables 4.2.6.8 and 6.1.1.4'
O O 0.0106 0.0060 'International Tables Vol C Tables 4.2.6.8 and 6.1.1.4'
S S 0.1246 0.1234 'International Tables Vol C Tables 4.2.6.8 and 6.1.1.4'

loop_
_geom_angle_atom_site_label_1
_geom_angle_atom_site_label_2
_geom_angle_atom_site_label_3
_geom_angle
C2 C1 C9 124.41(17)
C2 C1 N1 120.60(17)
C9 C1 N1 114.95(17)
O1 C2 C1 123.49(18)
O1 C2 C3 116.71(18)
C1 C2 C3 119.75(17)
C4 C3 C8 117.89(19)
C4 C3 C2 120.53(18)
C8 C3 C2 121.48(18)
C5 C4 C3 120.2(2)
C5 C4 H4 119.9
C3 C4 H4 119.9
C4 C5 C6 120.8(2)
C4 C5 H5 119.6
C6 C5 H5 119.6
C7 C6 C5 120.2(2)
C7 C6 H6 119.9
C5 C6 H6 119.9
C8 C7 C6 118.6(2)
C8 C7 H7 120.7
C6 C7 H7 120.7
C7 C8 C3 122.3(2)
C7 C8 S1 120.74(16)
C3 C8 S1 116.91(16)
O4 C9 N2 120.98(18)
O4 C9 C1 124.90(18)
N2 C9 C1 114.11(17)
N3 C10 N2 120.92(18)
N3 C10 C11 118.22(19)
N2 C10 C11 120.86(19)
C12 C11 C10 119.1(2)
C12 C11 H11 120.5
C10 C11 H11 120.5
C11 C12 C13 120.9(2)
C11 C12 H12 119.5
C13 C12 H12 119.5
C14 C13 C12 118.5(2)
C14 C13 H13 120.8
C12 C13 H13 120.8
N3 C14 C13 120.0(2)
N3 C14 H14 120.0
C13 C14 H14 120.0
N1 C15 H15A 109.5
N1 C15 H15B 109.5
H15A C15 H15B 109.5
N1 C15 H15C 109.5
H15A C15 H15C 109.5
H15B C15 H15C 109.5
O5 C16 C17 122.7(2)
O5 C16 C21 117.6(2)
C17 C16 C21 119.7(2)
C18 C17 C16 120.1(2)
C18 C17 H17 119.9
C16 C17 H17 119.9
C17 C18 C19 120.3(2)
C17 C18 H18 119.8
C19 C18 H18 119.8
C20 C19 C18 119.2(2)
C20 C19 C22 118.72(19)
C18 C19 C22 122.0(2)
C21 C20 C19 120.8(2)
C21 C20 H20 119.6
C19 C20 H20 119.6
C20 C21 C16 119.7(2)
C20 C21 H21 120.2
C16 C21 H21 120.2
O6 C22 O7 122.4(2)
O6 C22 C19 124.0(2)
O7 C22 C19 113.60(19)
C1 N1 C15 117.55(18)
C1 N1 S1 113.77(14)
C15 N1 S1 118.48(15)
C10 N2 C9 126.73(18)
C10 N2 H1N 117.6
C9 N2 H1N 115.3
C10 N3 C14 123.25(18)
C10 N3 H2N 119.1
C14 N3 H2N 117.6
C16 O5 H5A 109.5
C22 O7 H7A 109.5
O2 S1 O3 117.96(10)
O2 S1 N1 109.49(10)
O3 S1 N1 107.68(10)
O2 S1 C8 109.67(10)
O3 S1 C8 108.42(11)
N1 S1 C8 102.50(10)

loop_
_geom_bond_atom_site_label_1
_geom_bond_atom_site_label_2
_geom_bond_distance
C1 C2 1.394(3)
C1 C9 1.441(3)
C1 N1 1.443(2)
C2 O1 1.285(2)
C2 C3 1.493(3)
C3 C4 1.393(3)
C3 C8 1.401(3)
C4 C5 1.386(3)
C4 H4 0.9500
C5 C6 1.388(3)
C5 H5 0.9500
C6 C7 1.385(3)
C6 H6 0.9500
C7 C8 1.384(3)
C7 H7 0.9500
C8 S1 1.751(2)
C9 O4 1.232(2)
C9 N2 1.394(2)
C10 N3 1.339(3)
C10 N2 1.362(3)
C10 C11 1.402(3)
C11 C12 1.370(3)
C11 H11 0.9500
C12 C13 1.392(3)
C12 H12 0.9500
C13 C14 1.361(3)
C13 H13 0.9500
C14 N3 1.352(3)
C14 H14 0.9500
C15 N1 1.471(3)
C15 H15A 0.9800
C15 H15B 0.9800
C15 H15C 0.9800
C16 O5 1.347(3)
C16 C17 1.387(3)
C16 C21 1.397(3)
C17 C18 1.379(3)
C17 H17 0.9500
C18 C19 1.393(3)
C18 H18 0.9500
C19 C20 1.387(3)
C19 C22 1.475(3)
C20 C21 1.378(3)
C20 H20 0.9500
C21 H21 0.9500
C22 O6 1.210(3)
C22 O7 1.332(3)
N1 S1 1.6283(19)
N2 H1N 0.8628
N3 H2N 0.8383
O2 S1 1.4289(15)
O3 S1 1.4327(18)
O5 H5A 0.8400
O7 H7A 0.8400

loop_
_geom_hbond_atom_site_label_D
_geom_hbond_atom_site_label_H
_geom_hbond_atom_site_label_A
_geom_hbond_distance_DH
_geom_hbond_distance_HA
_geom_hbond_distance_DA
_geom_hbond_angle_DHA
_geom_hbond_site_symmetry_A
O5 H5A O1 0.84 1.81 2.647(2) 177.1 2_556
O7 H7A O3 0.84 1.90 2.739(2) 173.6 1_554
N2 H1N O1 0.86 1.80 2.550(2) 143.9 .
N3 H2N O4 0.84 2.05 2.667(2) 130.5 .
N3 H2N O6 0.84 2.28 2.854(3) 126.3 2_666

loop_
_geom_torsion_atom_site_label_1
_geom_torsion_atom_site_label_2
_geom_torsion_atom_site_label_3
_geom_torsion_atom_site_label_4
_geom_torsion
C9 C1 C2 O1 1.1(4)
N1 C1 C2 O1 178.4(2)
C9 C1 C2 C3 -176.4(2)
N1 C1 C2 C3 0.9(3)
O1 C2 C3 C4 21.5(3)
C1 C2 C3 C4 -160.8(2)
O1 C2 C3 C8 -154.8(2)
C1 C2 C3 C8 23.0(3)
C8 C3 C4 C5 1.5(4)
C2 C3 C4 C5 -174.8(2)
C3 C4 C5 C6 -0.1(4)
C4 C5 C6 C7 -1.6(4)
C5 C6 C7 C8 1.8(4)
C6 C7 C8 C3 -0.3(4)
C6 C7 C8 S1 177.4(2)
C4 C3 C8 C7 -1.3(4)
C2 C3 C8 C7 175.0(2)
C4 C3 C8 S1 -179.12(18)
C2 C3 C8 S1 -2.8(3)
C2 C1 C9 O4 -179.2(2)
N1 C1 C9 O4 3.4(3)
C2 C1 C9 N2 0.8(3)
N1 C1 C9 N2 -176.68(18)
N3 C10 C11 C12 -2.4(3)
N2 C10 C11 C12 177.9(2)
C10 C11 C12 C13 1.4(4)
C11 C12 C13 C14 0.9(4)
C12 C13 C14 N3 -2.3(4)
O5 C16 C17 C18 -176.3(2)
C21 C16 C17 C18 4.5(4)
C16 C17 C18 C19 -1.2(4)
C17 C18 C19 C20 -1.9(4)
C17 C18 C19 C22 176.2(2)
C18 C19 C20 C21 1.9(3)
C22 C19 C20 C21 -176.3(2)
C19 C20 C21 C16 1.4(4)
O5 C16 C21 C20 176.1(2)
C17 C16 C21 C20 -4.5(3)
C20 C19 C22 O6 2.1(4)
C18 C19 C22 O6 -176.0(2)
C20 C19 C22 O7 -178.4(2)
C18 C19 C22 O7 3.5(3)
C2 C1 N1 C15 102.0(3)
C9 C1 N1 C15 -80.5(2)
C2 C1 N1 S1 -42.9(3)
C9 C1 N1 S1 134.70(17)
N3 C10 N2 C9 6.7(4)
C11 C10 N2 C9 -173.6(2)
O4 C9 N2 C10 -8.1(4)
C1 C9 N2 C10 172.0(2)
N2 C10 N3 C14 -179.3(2)
C11 C10 N3 C14 1.1(3)
C13 C14 N3 C10 1.3(4)
C1 N1 S1 O2 170.76(14)
C15 N1 S1 O2 26.28(19)
C1 N1 S1 O3 -59.84(17)
C15 N1 S1 O3 155.68(16)
C1 N1 S1 C8 54.38(17)
C15 N1 S1 C8 -90.10(18)
C7 C8 S1 O2 33.2(2)
C3 C8 S1 O2 -148.96(18)
C7 C8 S1 O3 -96.9(2)
C3 C8 S1 O3 81.0(2)
C7 C8 S1 N1 149.5(2)
C3 C8 S1 N1 -32.7(2)
